data_7710514
loop_
_publ_author_name
'Wohltmann, Wiebke Marie'
'Schmidtmann, Marc'
'M\"uller, Thomas'

_publ_section_title
;
 Covalent triflates as synthons for silolyl- and germolyl cations
;
_journal_name_full 'Dalton Transactions'
_journal_paper_doi 10.1039/D2DT01446G
_journal_year 2022
_chemical_formula_structural SiC4(C6H5)2(Si(CH3)3)2(C6H5)(CF3SO3)
_chemical_formula_sum 'C29 H33 F3 O3 S Si3'
_chemical_formula_weight 602.88
_space_group_crystal_system monoclinic
_space_group_IT_number 14
_space_group_name_Hall '-P 2yn'
_space_group_name_H-M_alt 'P 1 21/n 1'
_atom_sites_solution_hydrogens difmap
_atom_sites_solution_primary direct
_atom_sites_solution_secondary difmap
_audit_creation_method SHELXL-2018/3
_audit_update_record
;
2022-05-03 deposited with the CCDC.	2022-06-09 downloaded from the CCDC.
;
_cell_angle_alpha 90
_cell_angle_beta 101.7820(11)
_cell_angle_gamma 90
_cell_formula_units_Z 4
_cell_length_a 10.9773(3)
_cell_length_b 18.0879(5)
_cell_length_c 16.4184(5)
_cell_measurement_reflns_used 9862
_cell_measurement_temperature 150(2)
_cell_measurement_theta_max 29.93
_cell_measurement_theta_min 2.49
_cell_volume 3191.29(16)
_computing_cell_refinement 'Bruker SAINT V8.40B'
_computing_data_collection 'Bruker APEX3'
_computing_data_reduction 'Bruker SAINT V8.40B'
_computing_structure_refinement 'SHELXL-2018/3 (Sheldrick, 2018)'
_computing_structure_solution 'SHELXS-2013/1 (Sheldrick, 2013)'
_diffrn_ambient_temperature 150(2)
_diffrn_measured_fraction_theta_full 1.000
_diffrn_measured_fraction_theta_max 1.000
_diffrn_measurement_device_type 'Bruker Photon III CPAD'
_diffrn_measurement_method '\f and \w scans'
_diffrn_radiation_type MoK\a
_diffrn_radiation_wavelength 0.71073
_diffrn_reflns_av_R_equivalents 0.0290
_diffrn_reflns_av_unetI/netI 0.0127
_diffrn_reflns_Laue_measured_fraction_full 1.000
_diffrn_reflns_Laue_measured_fraction_max 1.000
_diffrn_reflns_limit_h_max 15
_diffrn_reflns_limit_h_min -15
_diffrn_reflns_limit_k_max 25
_diffrn_reflns_limit_k_min -25
_diffrn_reflns_limit_l_max 23
_diffrn_reflns_limit_l_min -23
_diffrn_reflns_number 140088
_diffrn_reflns_point_group_measured_fraction_full 1.000
_diffrn_reflns_point_group_measured_fraction_max 1.000
_diffrn_reflns_theta_full 25.242
_diffrn_reflns_theta_max 30.034
_diffrn_reflns_theta_min 1.695
_diffrn_source 'I\mS microfocus'
_exptl_absorpt_coefficient_mu 0.259
_exptl_absorpt_correction_T_max 1.0000
_exptl_absorpt_correction_T_min 0.9272
_exptl_absorpt_correction_type multi-scan
_exptl_absorpt_process_details 'SADABS-2016/2 (Sheldrick)'
_exptl_crystal_colour colourless
_exptl_crystal_density_diffrn 1.255
_exptl_crystal_description block
_exptl_crystal_F_000 1264
_exptl_crystal_size_max 0.220
_exptl_crystal_size_mid 0.160
_exptl_crystal_size_min 0.130
_refine_diff_density_max 0.491
_refine_diff_density_min -0.484
_refine_diff_density_rms 0.052
_refine_ls_extinction_method none
_refine_ls_goodness_of_fit_ref 1.073
_refine_ls_hydrogen_treatment constr
_refine_ls_matrix_type full
_refine_ls_number_parameters 475
_refine_ls_number_reflns 9347
_refine_ls_number_restraints 15
_refine_ls_restrained_S_all 1.076
_refine_ls_R_factor_all 0.0601
_refine_ls_R_factor_gt 0.0552
_refine_ls_shift/su_max 0.001
_refine_ls_shift/su_mean 0.000
_refine_ls_structure_factor_coef Fsqd
_refine_ls_weighting_details 'w=1/[\s^2^(Fo^2^)+(0.0800P)^2^+1.3000P] where P=(Fo^2^+2Fc^2^)/3'
_refine_ls_weighting_scheme calc
_refine_ls_wR_factor_gt 0.1551
_refine_ls_wR_factor_ref 0.1596
_reflns_Friedel_coverage 0.000
_reflns_number_gt 8448
_reflns_number_total 9347
_reflns_threshold_expression 'I > 2\s(I)'
_cod_data_source_file d2dt01446g3.cif
_cod_data_source_block ww145c
_cod_original_sg_symbol_H-M 'P 21/n'
_cod_database_code 7710514
_shelx_shelxl_version_number 2018/3
_shelx_space_group_comment
;
The symmetry employed for this shelxl refinement is uniquely defined
by the following loop, which should always be used as a source of
symmetry information in preference to the above space-group names.
They are only intended as comments.
;
_shelx_estimated_absorpt_t_min 0.945
_shelx_estimated_absorpt_t_max 0.967

loop_
_space_group_symop_operation_xyz
'x, y, z'
'-x+1/2, y+1/2, -z+1/2'
'-x, -y, -z'
'x-1/2, -y-1/2, z-1/2'

loop_
_atom_site_label
_atom_site_type_symbol
_atom_site_fract_x
_atom_site_fract_y
_atom_site_fract_z
_atom_site_U_iso_or_equiv
_atom_site_adp_type
_atom_site_occupancy
_atom_site_site_symmetry_order
_atom_site_calc_flag
_atom_site_refinement_flags_posn
_atom_site_refinement_flags_adp
_atom_site_refinement_flags_occupancy
_atom_site_disorder_assembly
_atom_site_disorder_group
Si1 Si 0.33622(4) 0.09857(2) 0.56359(3) 0.03683(11) Uani 1 1 d . . . . .
Si2 Si 0.29046(4) 0.27084(2) 0.62271(3) 0.03594(11) Uani 1 1 d . . . . .
Si3 Si 0.40252(5) 0.43716(3) 0.68624(4) 0.05046(14) Uani 1 1 d . . . . .
O1 O 0.18061(13) 0.29881(8) 0.53732(9) 0.0561(3) Uani 1 1 d . . . . .
C1 C 0.38741(13) 0.19518(8) 0.59460(9) 0.0343(3) Uani 1 1 d . . . . .
C2 C 0.50310(14) 0.22470(8) 0.60573(9) 0.0346(3) Uani 1 1 d . . . . .
C3 C 0.51846(14) 0.30508(8) 0.63427(9) 0.0353(3) Uani 1 1 d . . . . .
C4 C 0.41593(15) 0.34041(9) 0.64879(10) 0.0399(3) Uani 1 1 d . . . . .
C5A C 0.6129(12) 0.1825(7) 0.6035(5) 0.0312(12) Uani 0.5 1 d . . P A 1
C6A C 0.6612(8) 0.1811(5) 0.5320(4) 0.0589(19) Uani 0.5 1 d . . P A 1
H6A H 0.620570 0.209845 0.486013 0.071 Uiso 0.5 1 calc R U P A 1
C7A C 0.7670(8) 0.1397(5) 0.5226(5) 0.0633(18) Uani 0.5 1 d . . P A 1
H7A H 0.795644 0.140550 0.471821 0.076 Uiso 0.5 1 calc R U P A 1
C8A C 0.8269(7) 0.0985(4) 0.5885(5) 0.0573(16) Uani 0.5 1 d . . P A 1
H8A H 0.899112 0.070916 0.584628 0.069 Uiso 0.5 1 calc R U P A 1
C9A C 0.7813(6) 0.0974(5) 0.6606(5) 0.0659(16) Uani 0.5 1 d . . P A 1
H9A H 0.822319 0.068560 0.706385 0.079 Uiso 0.5 1 calc R U P A 1
C10A C 0.6777(5) 0.1373(3) 0.6673(4) 0.0503(11) Uani 0.5 1 d . . P A 1
H10A H 0.648227 0.134119 0.717753 0.060 Uiso 0.5 1 calc R U P A 1
C5B C 0.6179(12) 0.1845(8) 0.5819(5) 0.0385(18) Uani 0.5 1 d . . P A 2
C6B C 0.6294(7) 0.1792(4) 0.5024(4) 0.0540(15) Uani 0.5 1 d . . P A 2
H6B H 0.566611 0.199269 0.459649 0.065 Uiso 0.5 1 calc R U P A 2
C7B C 0.7306(8) 0.1451(5) 0.4823(7) 0.091(3) Uani 0.5 1 d . . P A 2
H7B H 0.738774 0.141693 0.425961 0.109 Uiso 0.5 1 calc R U P A 2
C8B C 0.8191(8) 0.1162(6) 0.5442(9) 0.098(4) Uani 0.5 1 d . . P A 2
H8B H 0.890121 0.092849 0.530908 0.118 Uiso 0.5 1 calc R U P A 2
C9B C 0.8071(7) 0.1205(6) 0.6255(9) 0.118(5) Uani 0.5 1 d . . P A 2
H9B H 0.867451 0.098041 0.667979 0.142 Uiso 0.5 1 calc R U P A 2
C10B C 0.7043(6) 0.1586(4) 0.6462(6) 0.079(2) Uani 0.5 1 d . . P A 2
H10B H 0.696737 0.165489 0.702308 0.095 Uiso 0.5 1 calc R U P A 2
C11 C 0.64190(15) 0.34172(9) 0.64257(10) 0.0392(3) Uani 1 1 d . . . . .
C12 C 0.71475(19) 0.35743(13) 0.71994(13) 0.0554(5) Uani 1 1 d . . . . .
H12 H 0.689477 0.341088 0.768931 0.067 Uiso 1 1 calc R U . . .
C13 C 0.8251(2) 0.39718(15) 0.72607(16) 0.0693(6) Uani 1 1 d . . . . .
H13 H 0.873963 0.408534 0.779302 0.083 Uiso 1 1 calc R U . . .
C14 C 0.8635(2) 0.41998(14) 0.65568(17) 0.0669(6) Uani 1 1 d . . . . .
H14 H 0.938586 0.447176 0.660201 0.080 Uiso 1 1 calc R U . . .
C15 C 0.7932(2) 0.40345(13) 0.57877(16) 0.0670(6) Uani 1 1 d . . . . .
H15 H 0.820034 0.418900 0.529990 0.080 Uiso 1 1 calc R U . . .
C16 C 0.6827(2) 0.36408(12) 0.57206(12) 0.0541(5) Uani 1 1 d . . . . .
H16 H 0.634758 0.352457 0.518602 0.065 Uiso 1 1 calc R U . . .
C17 C 0.16352(19) 0.09462(12) 0.55207(18) 0.0648(6) Uani 1 1 d . . . . .
H17A H 0.124454 0.129112 0.508460 0.097 Uiso 1 1 calc R U . . .
H17B H 0.141131 0.108362 0.604859 0.097 Uiso 1 1 calc R U . . .
H17C H 0.134353 0.044310 0.536840 0.097 Uiso 1 1 calc R U . . .
C18 C 0.4072(2) 0.03266(11) 0.64679(13) 0.0600(5) Uani 1 1 d . . . . .
H18A H 0.375934 -0.017286 0.631778 0.090 Uiso 1 1 calc R U . . .
H18B H 0.385233 0.047255 0.699440 0.090 Uiso 1 1 calc R U . . .
H18C H 0.497928 0.033289 0.652991 0.090 Uiso 1 1 calc R U . . .
C19 C 0.3738(2) 0.07388(12) 0.46225(13) 0.0581(5) Uani 1 1 d . . . . .
H19A H 0.464309 0.071520 0.467912 0.087 Uiso 1 1 calc R U . . .
H19B H 0.339578 0.111415 0.420812 0.087 Uiso 1 1 calc R U . . .
H19C H 0.337346 0.025629 0.444311 0.087 Uiso 1 1 calc R U . . .
C20 C 0.2340(2) 0.46262(14) 0.66052(19) 0.0739(7) Uani 1 1 d . . . . .
H20A H 0.223529 0.513312 0.679037 0.111 Uiso 1 1 calc R U . . .
H20B H 0.186736 0.428634 0.688782 0.111 Uiso 1 1 calc R U . . .
H20C H 0.203264 0.459273 0.600241 0.111 Uiso 1 1 calc R U . . .
C21 C 0.4550(3) 0.43991(17) 0.80152(17) 0.0821(8) Uani 1 1 d . . . . .
H21A H 0.434844 0.488215 0.822356 0.123 Uiso 1 1 calc R U . . .
H21B H 0.545162 0.431988 0.816200 0.123 Uiso 1 1 calc R U . . .
H21C H 0.412668 0.400978 0.826633 0.123 Uiso 1 1 calc R U . . .
C22 C 0.4907(3) 0.50480(12) 0.6349(2) 0.0774(8) Uani 1 1 d . . . . .
H22A H 0.466311 0.499377 0.574388 0.116 Uiso 1 1 calc R U . . .
H22B H 0.580103 0.495444 0.652653 0.116 Uiso 1 1 calc R U . . .
H22C H 0.471942 0.555130 0.650751 0.116 Uiso 1 1 calc R U . . .
C23 C 0.19606(16) 0.24987(9) 0.70117(12) 0.0440(4) Uani 1 1 d . . . . .
C24 C 0.0682(2) 0.25495(16) 0.6866(2) 0.0739(7) Uani 1 1 d . . . . .
H24 H 0.023239 0.271886 0.634262 0.089 Uiso 1 1 calc R U . . .
C25 C 0.0042(3) 0.23485(17) 0.7498(2) 0.0894(10) Uani 1 1 d . . . . .
H25 H -0.084024 0.238276 0.739076 0.107 Uiso 1 1 calc R U . . .
C26 C 0.0654(3) 0.21091(15) 0.8250(2) 0.0791(8) Uani 1 1 d . . . . .
H26 H 0.021500 0.198430 0.867260 0.095 Uiso 1 1 calc R U . . .
C27 C 0.1895(4) 0.2052(2) 0.8384(2) 0.1051(12) Uani 1 1 d . . . . .
H27 H 0.233420 0.186859 0.890364 0.126 Uiso 1 1 calc R U . . .
C28 C 0.2560(3) 0.22559(18) 0.77777(16) 0.0783(8) Uani 1 1 d . . . . .
H28 H 0.344240 0.222507 0.790012 0.094 Uiso 1 1 calc R U . . .
S1A S 0.1591(3) 0.28767(13) 0.44068(16) 0.1274(14) Uani 0.5 1 d D . P B 1
F1A F 0.1353(10) 0.3945(4) 0.3339(3) 0.185(4) Uani 0.5 1 d D . P B 1
F2A F 0.2425(8) 0.4223(3) 0.4494(4) 0.138(2) Uani 0.5 1 d D . P B 1
F3A F 0.0585(14) 0.4098(6) 0.4396(8) 0.249(8) Uani 0.5 1 d D . P B 1
O2A O 0.0434(10) 0.2573(5) 0.4064(7) 0.234(6) Uani 0.5 1 d D . P B 1
O3A O 0.2881(8) 0.2723(6) 0.4193(4) 0.160(4) Uani 0.5 1 d D . P B 1
C29A C 0.1478(9) 0.3844(4) 0.4115(4) 0.101(2) Uani 0.5 1 d D . P B 1
S1B S 0.19470(16) 0.31398(12) 0.45032(9) 0.0738(5) Uani 0.5 1 d D . P B 2
F1B F 0.0336(5) 0.3812(3) 0.3413(2) 0.1045(14) Uani 0.5 1 d D . P B 2
F2B F 0.0498(5) 0.4288(3) 0.4589(4) 0.0910(12) Uani 0.5 1 d D . P B 2
F3B F -0.0404(4) 0.3275(4) 0.4360(2) 0.1129(15) Uani 0.5 1 d D . P B 2
O2B O 0.1672(11) 0.2446(3) 0.4055(4) 0.145(3) Uani 0.5 1 d D . P B 2
O3B O 0.2897(5) 0.3670(6) 0.4458(4) 0.135(3) Uani 0.5 1 d D . P B 2
C29B C 0.0483(7) 0.3672(4) 0.4207(3) 0.0761(15) Uani 0.5 1 d D . P B 2

loop_
_atom_site_aniso_label
_atom_site_aniso_U_11
_atom_site_aniso_U_22
_atom_site_aniso_U_33
_atom_site_aniso_U_23
_atom_site_aniso_U_13
_atom_site_aniso_U_12
Si1 0.0351(2) 0.0347(2) 0.0429(2) -0.00306(16) 0.01326(16) -0.00313(15)
Si2 0.0331(2) 0.0359(2) 0.0413(2) 0.00013(15) 0.01319(16) 0.00135(15)
Si3 0.0590(3) 0.0385(2) 0.0619(3) -0.0131(2) 0.0310(2) -0.0038(2)
O1 0.0461(7) 0.0617(8) 0.0592(8) 0.0106(6) 0.0075(6) 0.0105(6)
C1 0.0322(6) 0.0349(7) 0.0370(7) -0.0011(5) 0.0100(5) 0.0008(5)
C2 0.0334(6) 0.0344(7) 0.0371(7) -0.0014(5) 0.0094(5) 0.0011(5)
C3 0.0367(7) 0.0357(7) 0.0356(7) -0.0026(5) 0.0121(5) -0.0041(5)
C4 0.0433(8) 0.0354(7) 0.0450(8) -0.0032(6) 0.0189(6) -0.0020(6)
C5A 0.028(2) 0.0336(17) 0.036(3) -0.007(3) 0.018(3) -0.0052(13)
C6A 0.063(4) 0.065(3) 0.052(3) 0.006(3) 0.017(3) 0.022(3)
C7A 0.053(4) 0.061(3) 0.085(4) -0.003(4) 0.035(3) 0.017(3)
C8A 0.0280(19) 0.047(3) 0.095(5) -0.008(3) 0.009(3) 0.0031(18)
C9A 0.039(3) 0.074(4) 0.081(4) 0.012(3) 0.002(2) 0.012(2)
C10A 0.037(2) 0.057(3) 0.055(2) 0.0091(19) 0.0046(17) 0.0052(18)
C5B 0.0305(19) 0.043(2) 0.048(5) -0.012(4) 0.022(3) -0.0002(15)
C6B 0.058(4) 0.048(2) 0.069(4) -0.008(3) 0.043(3) -0.003(3)
C7B 0.070(5) 0.067(4) 0.158(9) -0.039(6) 0.074(6) -0.016(4)
C8B 0.036(3) 0.066(5) 0.197(12) -0.058(6) 0.033(6) -0.005(3)
C9B 0.042(4) 0.101(8) 0.194(15) -0.054(8) -0.015(5) 0.030(4)
C10B 0.049(3) 0.077(5) 0.102(6) -0.009(4) -0.008(3) 0.015(3)
C11 0.0387(7) 0.0376(7) 0.0436(8) -0.0057(6) 0.0138(6) -0.0066(6)
C12 0.0496(10) 0.0690(12) 0.0474(9) -0.0026(8) 0.0094(7) -0.0174(9)
C13 0.0543(11) 0.0853(16) 0.0643(13) -0.0068(11) 0.0030(10) -0.0278(11)
C14 0.0513(11) 0.0660(13) 0.0864(16) -0.0085(11) 0.0213(11) -0.0243(10)
C15 0.0707(14) 0.0675(13) 0.0731(14) -0.0073(11) 0.0386(11) -0.0277(11)
C16 0.0594(11) 0.0598(11) 0.0481(9) -0.0095(8) 0.0224(8) -0.0210(9)
C17 0.0405(9) 0.0514(11) 0.1055(18) -0.0163(11) 0.0220(10) -0.0106(8)
C18 0.0832(15) 0.0452(10) 0.0552(11) 0.0075(8) 0.0225(10) 0.0077(9)
C19 0.0745(13) 0.0550(11) 0.0479(10) -0.0119(8) 0.0195(9) -0.0047(9)
C20 0.0707(14) 0.0579(12) 0.0992(19) -0.0203(12) 0.0316(13) 0.0129(11)
C21 0.099(2) 0.0853(18) 0.0686(15) -0.0333(13) 0.0321(14) -0.0155(15)
C22 0.1001(19) 0.0385(10) 0.109(2) -0.0035(11) 0.0570(17) -0.0049(11)
C23 0.0432(8) 0.0375(7) 0.0578(10) -0.0060(7) 0.0254(7) -0.0027(6)
C24 0.0490(11) 0.0832(16) 0.0987(19) 0.0116(14) 0.0366(12) 0.0024(11)
C25 0.0640(15) 0.0863(19) 0.137(3) -0.0112(18) 0.0652(18) -0.0131(13)
C26 0.102(2) 0.0651(14) 0.0890(18) -0.0048(13) 0.0650(17) -0.0164(13)
C27 0.115(3) 0.140(3) 0.0770(18) 0.0317(19) 0.0580(19) 0.011(2)
C28 0.0737(15) 0.112(2) 0.0579(12) 0.0205(13) 0.0345(12) 0.0103(14)
S1A 0.169(3) 0.0714(11) 0.0984(15) 0.0083(10) -0.0750(16) 0.0050(12)
F1A 0.316(11) 0.151(5) 0.084(3) 0.046(3) 0.029(5) 0.084(7)
F2A 0.192(7) 0.091(3) 0.141(5) 0.033(3) 0.055(4) -0.007(4)
F3A 0.364(16) 0.178(9) 0.222(12) 0.069(8) 0.097(9) 0.212(10)
O2A 0.222(9) 0.135(6) 0.250(10) 0.018(6) -0.178(8) -0.033(6)
O3A 0.195(7) 0.217(9) 0.072(3) 0.039(4) 0.039(4) 0.132(7)
C29A 0.146(7) 0.064(3) 0.079(4) 0.023(3) -0.004(4) 0.020(4)
S1B 0.0658(8) 0.1114(15) 0.0485(7) 0.0247(8) 0.0221(6) 0.0270(9)
F1B 0.119(3) 0.132(4) 0.0563(19) 0.020(2) 0.004(2) 0.023(3)
F2B 0.100(3) 0.067(2) 0.100(3) 0.014(2) 0.005(2) 0.041(2)
F3B 0.075(2) 0.175(5) 0.080(2) 0.011(3) -0.0041(18) -0.013(3)
O2B 0.300(11) 0.070(3) 0.076(3) -0.033(2) 0.062(5) 0.043(5)
O3B 0.083(3) 0.229(9) 0.097(4) 0.061(5) 0.026(3) -0.023(5)
C29B 0.080(4) 0.086(4) 0.055(3) 0.003(3) -0.004(3) 0.015(3)

loop_
_atom_type_symbol
_atom_type_description
_atom_type_scat_dispersion_real
_atom_type_scat_dispersion_imag
_atom_type_scat_source
C C 0.0033 0.0016 'International Tables Vol C Tables 4.2.6.8 and 6.1.1.4'
H H 0.0000 0.0000 'International Tables Vol C Tables 4.2.6.8 and 6.1.1.4'
O O 0.0106 0.0060 'International Tables Vol C Tables 4.2.6.8 and 6.1.1.4'
F F 0.0171 0.0103 'International Tables Vol C Tables 4.2.6.8 and 6.1.1.4'
Si Si 0.0817 0.0704 'International Tables Vol C Tables 4.2.6.8 and 6.1.1.4'
S S 0.1246 0.1234 'International Tables Vol C Tables 4.2.6.8 and 6.1.1.4'

loop_
_geom_angle_atom_site_label_1
_geom_angle_atom_site_label_2
_geom_angle_atom_site_label_3
_geom_angle
_geom_angle_site_symmetry_1
_geom_angle_site_symmetry_3
_geom_angle_publ_flag
C19 Si1 C18 111.66(10) . . ?
C19 Si1 C17 107.93(12) . . ?
C18 Si1 C17 108.32(12) . . ?
C19 Si1 C1 111.11(9) . . ?
C18 Si1 C1 109.92(9) . . ?
C17 Si1 C1 107.76(8) . . ?
O1 Si2 C1 110.86(7) . . ?
O1 Si2 C23 103.16(8) . . ?
C1 Si2 C23 117.06(7) . . ?
O1 Si2 C4 110.60(8) . . ?
C1 Si2 C4 97.01(7) . . ?
C23 Si2 C4 118.33(8) . . ?
C21 Si3 C22 111.11(15) . . ?
C21 Si3 C20 108.03(14) . . ?
C22 Si3 C20 108.50(14) . . ?
C21 Si3 C4 109.27(11) . . ?
C22 Si3 C4 112.48(9) . . ?
C20 Si3 C4 107.27(10) . . ?
S1B O1 Si2 129.68(11) . . ?
S1A O1 Si2 135.98(15) . . ?
C2 C1 Si2 104.25(11) . . ?
C2 C1 Si1 128.66(11) . . ?
Si2 C1 Si1 127.02(8) . . ?
C1 C2 C5A 123.8(5) . . ?
C1 C2 C3 117.28(13) . . ?
C5A C2 C3 118.3(5) . . ?
C1 C2 C5B 124.1(5) . . ?
C3 C2 C5B 118.2(5) . . ?
C4 C3 C11 123.10(14) . . ?
C4 C3 C2 117.31(13) . . ?
C11 C3 C2 119.56(13) . . ?
C3 C4 Si2 104.12(11) . . ?
C3 C4 Si3 128.47(12) . . ?
Si2 C4 Si3 127.41(9) . . ?
C6A C5A C10A 113.5(10) . . ?
C6A C5A C2 120.1(9) . . ?
C10A C5A C2 126.3(6) . . ?
C5A C6A C7A 124.5(8) . . ?
C5A C6A H6A 117.7 . . ?
C7A C6A H6A 117.7 . . ?
C8A C7A C6A 118.3(7) . . ?
C8A C7A H7A 120.8 . . ?
C6A C7A H7A 120.8 . . ?
C7A C8A C9A 119.2(7) . . ?
C7A C8A H8A 120.4 . . ?
C9A C8A H8A 120.4 . . ?
C10A C9A C8A 121.1(6) . . ?
C10A C9A H9A 119.5 . . ?
C8A C9A H9A 119.5 . . ?
C9A C10A C5A 123.3(6) . . ?
C9A C10A H10A 118.4 . . ?
C5A C10A H10A 118.4 . . ?
C6B C5B C10B 123.1(10) . . ?
C6B C5B C2 121.0(10) . . ?
C10B C5B C2 115.8(6) . . ?
C5B C6B C7B 120.6(10) . . ?
C5B C6B H6B 119.7 . . ?
C7B C6B H6B 119.7 . . ?
C8B C7B C6B 119.0(9) . . ?
C8B C7B H7B 120.5 . . ?
C6B C7B H7B 120.5 . . ?
C7B C8B C9B 120.6(8) . . ?
C7B C8B H8B 119.7 . . ?
C9B C8B H8B 119.7 . . ?
C8B C9B C10B 120.0(9) . . ?
C8B C9B H9B 120.0 . . ?
C10B C9B H9B 120.0 . . ?
C5B C10B C9B 116.4(9) . . ?
C5B C10B H10B 121.8 . . ?
C9B C10B H10B 121.8 . . ?
C16 C11 C12 118.84(16) . . ?
C16 C11 C3 119.80(15) . . ?
C12 C11 C3 121.28(15) . . ?
C11 C12 C13 120.15(19) . . ?
C11 C12 H12 119.9 . . ?
C13 C12 H12 119.9 . . ?
C14 C13 C12 120.4(2) . . ?
C14 C13 H13 119.8 . . ?
C12 C13 H13 119.8 . . ?
C15 C14 C13 119.89(19) . . ?
C15 C14 H14 120.1 . . ?
C13 C14 H14 120.1 . . ?
C14 C15 C16 120.1(2) . . ?
C14 C15 H15 119.9 . . ?
C16 C15 H15 119.9 . . ?
C11 C16 C15 120.59(19) . . ?
C11 C16 H16 119.7 . . ?
C15 C16 H16 119.7 . . ?
Si1 C17 H17A 109.5 . . ?
Si1 C17 H17B 109.5 . . ?
H17A C17 H17B 109.5 . . ?
Si1 C17 H17C 109.5 . . ?
H17A C17 H17C 109.5 . . ?
H17B C17 H17C 109.5 . . ?
Si1 C18 H18A 109.5 . . ?
Si1 C18 H18B 109.5 . . ?
H18A C18 H18B 109.5 . . ?
Si1 C18 H18C 109.5 . . ?
H18A C18 H18C 109.5 . . ?
H18B C18 H18C 109.5 . . ?
Si1 C19 H19A 109.5 . . ?
Si1 C19 H19B 109.5 . . ?
H19A C19 H19B 109.5 . . ?
Si1 C19 H19C 109.5 . . ?
H19A C19 H19C 109.5 . . ?
H19B C19 H19C 109.5 . . ?
Si3 C20 H20A 109.5 . . ?
Si3 C20 H20B 109.5 . . ?
H20A C20 H20B 109.5 . . ?
Si3 C20 H20C 109.5 . . ?
H20A C20 H20C 109.5 . . ?
H20B C20 H20C 109.5 . . ?
Si3 C21 H21A 109.5 . . ?
Si3 C21 H21B 109.5 . . ?
H21A C21 H21B 109.5 . . ?
Si3 C21 H21C 109.5 . . ?
H21A C21 H21C 109.5 . . ?
H21B C21 H21C 109.5 . . ?
Si3 C22 H22A 109.5 . . ?
Si3 C22 H22B 109.5 . . ?
H22A C22 H22B 109.5 . . ?
Si3 C22 H22C 109.5 . . ?
H22A C22 H22C 109.5 . . ?
H22B C22 H22C 109.5 . . ?
C28 C23 C24 117.6(2) . . ?
C28 C23 Si2 118.27(15) . . ?
C24 C23 Si2 124.12(18) . . ?
C23 C24 C25 119.8(3) . . ?
C23 C24 H24 120.1 . . ?
C25 C24 H24 120.1 . . ?
C26 C25 C24 121.6(3) . . ?
C26 C25 H25 119.2 . . ?
C24 C25 H25 119.2 . . ?
C27 C26 C25 118.4(2) . . ?
C27 C26 H26 120.8 . . ?
C25 C26 H26 120.8 . . ?
C26 C27 C28 121.6(3) . . ?
C26 C27 H27 119.2 . . ?
C28 C27 H27 119.2 . . ?
C23 C28 C27 121.1(3) . . ?
C23 C28 H28 119.5 . . ?
C27 C28 H28 119.5 . . ?
O2A S1A O3A 129.6(7) . . ?
O2A S1A O1 113.3(7) . . ?
O3A S1A O1 107.2(3) . . ?
O2A S1A C29A 105.4(5) . . ?
O3A S1A C29A 97.5(5) . . ?
O1 S1A C29A 97.6(3) . . ?
F3A C29A F1A 112.7(9) . . ?
F3A C29A F2A 104.0(10) . . ?
F1A C29A F2A 108.6(9) . . ?
F3A C29A S1A 105.8(8) . . ?
F1A C29A S1A 113.2(6) . . ?
F2A C29A S1A 112.3(5) . . ?
O3B S1B O2B 129.1(5) . . ?
O3B S1B O1 113.1(3) . . ?
O2B S1B O1 105.9(3) . . ?
O3B S1B C29B 104.0(4) . . ?
O2B S1B C29B 103.7(5) . . ?
O1 S1B C29B 95.3(2) . . ?
F3B C29B F2B 109.2(7) . . ?
F3B C29B F1B 111.3(5) . . ?
F2B C29B F1B 107.9(6) . . ?
F3B C29B S1B 108.2(5) . . ?
F2B C29B S1B 113.6(5) . . ?
F1B C29B S1B 106.7(5) . . ?

loop_
_geom_bond_atom_site_label_1
_geom_bond_atom_site_label_2
_geom_bond_distance
_geom_bond_site_symmetry_2
_geom_bond_publ_flag
Si1 C19 1.849(2) . ?
Si1 C18 1.860(2) . ?
Si1 C17 1.868(2) . ?
Si1 C1 1.8740(15) . ?
Si2 O1 1.7278(14) . ?
Si2 C1 1.8489(15) . ?
Si2 C23 1.8499(17) . ?
Si2 C4 1.8502(17) . ?
Si3 C21 1.863(3) . ?
Si3 C22 1.864(2) . ?
Si3 C20 1.869(3) . ?
Si3 C4 1.8707(16) . ?
O1 S1B 1.493(2) . ?
O1 S1A 1.569(3) . ?
C1 C2 1.355(2) . ?
C2 C5A 1.433(13) . ?
C2 C3 1.526(2) . ?
C2 C5B 1.573(12) . ?
C3 C4 1.357(2) . ?
C3 C11 1.489(2) . ?
C5A C6A 1.383(9) . ?
C5A C10A 1.403(13) . ?
C6A C7A 1.417(12) . ?
C6A H6A 0.9500 . ?
C7A C8A 1.366(10) . ?
C7A H7A 0.9500 . ?
C8A C9A 1.375(12) . ?
C8A H8A 0.9500 . ?
C9A C10A 1.370(10) . ?
C9A H9A 0.9500 . ?
C10A H10A 0.9500 . ?
C5B C6B 1.338(9) . ?
C5B C10B 1.351(15) . ?
C6B C7B 1.369(11) . ?
C6B H6B 0.9500 . ?
C7B C8B 1.359(14) . ?
C7B H7B 0.9500 . ?
C8B C9B 1.370(17) . ?
C8B H8B 0.9500 . ?
C9B C10B 1.421(12) . ?
C9B H9B 0.9500 . ?
C10B H10B 0.9500 . ?
C11 C16 1.384(2) . ?
C11 C12 1.385(3) . ?
C12 C13 1.394(3) . ?
C12 H12 0.9500 . ?
C13 C14 1.372(4) . ?
C13 H13 0.9500 . ?
C14 C15 1.372(4) . ?
C14 H14 0.9500 . ?
C15 C16 1.392(3) . ?
C15 H15 0.9500 . ?
C16 H16 0.9500 . ?
C17 H17A 0.9800 . ?
C17 H17B 0.9800 . ?
C17 H17C 0.9800 . ?
C18 H18A 0.9800 . ?
C18 H18B 0.9800 . ?
C18 H18C 0.9800 . ?
C19 H19A 0.9800 . ?
C19 H19B 0.9800 . ?
C19 H19C 0.9800 . ?
C20 H20A 0.9800 . ?
C20 H20B 0.9800 . ?
C20 H20C 0.9800 . ?
C21 H21A 0.9800 . ?
C21 H21B 0.9800 . ?
C21 H21C 0.9800 . ?
C22 H22A 0.9800 . ?
C22 H22B 0.9800 . ?
C22 H22C 0.9800 . ?
C23 C28 1.367(3) . ?
C23 C24 1.378(3) . ?
C24 C25 1.414(4) . ?
C24 H24 0.9500 . ?
C25 C26 1.351(5) . ?
C25 H25 0.9500 . ?
C26 C27 1.338(5) . ?
C26 H26 0.9500 . ?
C27 C28 1.399(3) . ?
C27 H27 0.9500 . ?
C28 H28 0.9500 . ?
S1A O2A 1.392(7) . ?
S1A O3A 1.552(8) . ?
S1A C29A 1.812(6) . ?
F1A C29A 1.266(8) . ?
F2A C29A 1.293(9) . ?
F3A C29A 1.253(13) . ?
S1B O3B 1.430(7) . ?
S1B O2B 1.454(6) . ?
S1B C29B 1.851(7) . ?
F1B C29B 1.305(7) . ?
F2B C29B 1.278(9) . ?
F3B C29B 1.275(9) . ?

loop_
_geom_torsion_atom_site_label_1
_geom_torsion_atom_site_label_2
_geom_torsion_atom_site_label_3
_geom_torsion_atom_site_label_4
_geom_torsion
_geom_torsion_site_symmetry_1
_geom_torsion_site_symmetry_2
_geom_torsion_site_symmetry_3
_geom_torsion_site_symmetry_4
_geom_torsion_publ_flag
C1 Si2 O1 S1B -45.11(19) . . . . ?
C23 Si2 O1 S1B -171.21(17) . . . . ?
C4 Si2 O1 S1B 61.31(19) . . . . ?
C1 Si2 O1 S1A -14.7(2) . . . . ?
C23 Si2 O1 S1A -140.8(2) . . . . ?
C4 Si2 O1 S1A 91.7(2) . . . . ?
O1 Si2 C1 C2 115.23(11) . . . . ?
C23 Si2 C1 C2 -126.85(12) . . . . ?
C4 Si2 C1 C2 0.00(12) . . . . ?
O1 Si2 C1 Si1 -67.74(12) . . . . ?
C23 Si2 C1 Si1 50.18(13) . . . . ?
C4 Si2 C1 Si1 177.03(10) . . . . ?
C19 Si1 C1 C2 -58.23(17) . . . . ?
C18 Si1 C1 C2 65.88(17) . . . . ?
C17 Si1 C1 C2 -176.27(16) . . . . ?
C19 Si1 C1 Si2 125.45(12) . . . . ?
C18 Si1 C1 Si2 -110.44(12) . . . . ?
C17 Si1 C1 Si2 7.41(15) . . . . ?
Si2 C1 C2 C5A 170.1(4) . . . . ?
Si1 C1 C2 C5A -6.8(4) . . . . ?
Si2 C1 C2 C3 -0.94(16) . . . . ?
Si1 C1 C2 C3 -177.91(11) . . . . ?
Si2 C1 C2 C5B -174.0(5) . . . . ?
Si1 C1 C2 C5B 9.1(5) . . . . ?
C1 C2 C3 C4 1.9(2) . . . . ?
C5A C2 C3 C4 -169.6(4) . . . . ?
C5B C2 C3 C4 175.4(4) . . . . ?
C1 C2 C3 C11 -176.33(14) . . . . ?
C5A C2 C3 C11 12.1(4) . . . . ?
C5B C2 C3 C11 -2.9(5) . . . . ?
C11 C3 C4 Si2 176.52(12) . . . . ?
C2 C3 C4 Si2 -1.67(17) . . . . ?
C11 C3 C4 Si3 -3.3(2) . . . . ?
C2 C3 C4 Si3 178.49(12) . . . . ?
O1 Si2 C4 C3 -114.46(12) . . . . ?
C1 Si2 C4 C3 0.98(12) . . . . ?
C23 Si2 C4 C3 126.92(12) . . . . ?
O1 Si2 C4 Si3 65.37(13) . . . . ?
C1 Si2 C4 Si3 -179.19(11) . . . . ?
C23 Si2 C4 Si3 -53.24(15) . . . . ?
C21 Si3 C4 C3 -81.46(19) . . . . ?
C22 Si3 C4 C3 42.4(2) . . . . ?
C20 Si3 C4 C3 161.66(17) . . . . ?
C21 Si3 C4 Si2 98.75(15) . . . . ?
C22 Si3 C4 Si2 -137.36(15) . . . . ?
C20 Si3 C4 Si2 -18.13(16) . . . . ?
C1 C2 C5A C6A 98.8(9) . . . . ?
C3 C2 C5A C6A -90.2(10) . . . . ?
C1 C2 C5A C10A -77.9(11) . . . . ?
C3 C2 C5A C10A 93.1(10) . . . . ?
C10A C5A C6A C7A -1.2(15) . . . . ?
C2 C5A C6A C7A -178.2(8) . . . . ?
C5A C6A C7A C8A -0.5(15) . . . . ?
C6A C7A C8A C9A 1.3(13) . . . . ?
C7A C8A C9A C10A -0.4(12) . . . . ?
C8A C9A C10A C5A -1.4(12) . . . . ?
C6A C5A C10A C9A 2.1(13) . . . . ?
C2 C5A C10A C9A 178.9(8) . . . . ?
C1 C2 C5B C6B 75.6(11) . . . . ?
C3 C2 C5B C6B -97.4(10) . . . . ?
C1 C2 C5B C10B -106.6(9) . . . . ?
C3 C2 C5B C10B 80.4(10) . . . . ?
C10B C5B C6B C7B 1.4(17) . . . . ?
C2 C5B C6B C7B 179.0(8) . . . . ?
C5B C6B C7B C8B 0.4(14) . . . . ?
C6B C7B C8B C9B 0.5(14) . . . . ?
C7B C8B C9B C10B -3.1(15) . . . . ?
C6B C5B C10B C9B -3.8(16) . . . . ?
C2 C5B C10B C9B 178.5(8) . . . . ?
C8B C9B C10B C5B 4.6(15) . . . . ?
C4 C3 C11 C16 -102.7(2) . . . . ?
C2 C3 C11 C16 75.5(2) . . . . ?
C4 C3 C11 C12 74.0(2) . . . . ?
C2 C3 C11 C12 -107.83(19) . . . . ?
C16 C11 C12 C13 2.0(3) . . . . ?
C3 C11 C12 C13 -174.7(2) . . . . ?
C11 C12 C13 C14 -1.1(4) . . . . ?
C12 C13 C14 C15 -0.2(4) . . . . ?
C13 C14 C15 C16 0.5(4) . . . . ?
C12 C11 C16 C15 -1.8(3) . . . . ?
C3 C11 C16 C15 175.0(2) . . . . ?
C14 C15 C16 C11 0.5(4) . . . . ?
O1 Si2 C23 C28 179.9(2) . . . . ?
C1 Si2 C23 C28 57.9(2) . . . . ?
C4 Si2 C23 C28 -57.7(2) . . . . ?
O1 Si2 C23 C24 2.0(2) . . . . ?
C1 Si2 C23 C24 -119.99(19) . . . . ?
C4 Si2 C23 C24 124.47(19) . . . . ?
C28 C23 C24 C25 -0.4(4) . . . . ?
Si2 C23 C24 C25 177.5(2) . . . . ?
C23 C24 C25 C26 0.3(4) . . . . ?
C24 C25 C26 C27 -1.2(5) . . . . ?
C25 C26 C27 C28 2.1(6) . . . . ?
C24 C23 C28 C27 1.3(4) . . . . ?
Si2 C23 C28 C27 -176.7(3) . . . . ?
C26 C27 C28 C23 -2.2(6) . . . . ?
Si2 O1 S1A O2A 123.9(5) . . . . ?
Si2 O1 S1A O3A -25.4(5) . . . . ?
Si2 O1 S1A C29A -125.7(4) . . . . ?
O2A S1A C29A F3A 57.6(11) . . . . ?
O3A S1A C29A F3A -167.8(9) . . . . ?
O1 S1A C29A F3A -59.2(9) . . . . ?
O2A S1A C29A F1A -66.3(11) . . . . ?
O3A S1A C29A F1A 68.4(9) . . . . ?
O1 S1A C29A F1A 176.9(8) . . . . ?
O2A S1A C29A F2A 170.3(9) . . . . ?
O3A S1A C29A F2A -55.0(7) . . . . ?
O1 S1A C29A F2A 53.5(7) . . . . ?
Si2 O1 S1B O3B -54.9(5) . . . . ?
Si2 O1 S1B O2B 91.6(5) . . . . ?
Si2 O1 S1B C29B -162.5(3) . . . . ?
O3B S1B C29B F3B -169.6(5) . . . . ?
O2B S1B C29B F3B 53.6(5) . . . . ?
O1 S1B C29B F3B -54.2(4) . . . . ?
O3B S1B C29B F2B -48.2(7) . . . . ?
O2B S1B C29B F2B 175.0(6) . . . . ?
O1 S1B C29B F2B 67.2(6) . . . . ?
O3B S1B C29B F1B 70.6(6) . . . . ?
O2B S1B C29B F1B -66.2(6) . . . . ?
O1 S1B C29B F1B -174.0(5) . . . . ?
